data_7153102
loop_
_publ_author_name
'Yang, Yan-Ling'
'Wang, Ya-Wen'
'Duan, Dong-Zhu'
'Zhang, Ai-Jiang'
'Fang, Jian-Guo'
'Peng, Yu'

_publ_section_title
;
 Off-on-off fluorescent chemosensor for pH measurement with a terbium(iii)
 complex based on a tripodal salicylic-acid derivative.
;
_journal_issue 40
_journal_name_full 'Organic &amp; biomolecular chemistry'
_journal_page_first 6960
_journal_page_last 6966
_journal_paper_doi 10.1039/c3ob41319e
_journal_volume 11
_journal_year 2013
_chemical_formula_sum 'C76 H74 Br6 Eu2 N6 O26 S2'
_chemical_formula_weight 2334.90
_chemical_name_systematic
;
?
;
_space_group_IT_number 2
_symmetry_cell_setting triclinic
_symmetry_space_group_name_Hall '-P 1'
_symmetry_space_group_name_H-M 'P -1'
_atom_sites_solution_hydrogens geom
_atom_sites_solution_primary direct
_atom_sites_solution_secondary difmap
_audit_creation_method SHELXL-97
_cell_angle_alpha 76.149(4)
_cell_angle_beta 87.883(4)
_cell_angle_gamma 88.339(4)
_cell_formula_units_Z 1
_cell_length_a 12.839(4)
_cell_length_b 12.860(4)
_cell_length_c 16.021(5)
_cell_measurement_reflns_used 2145
_cell_measurement_temperature 296(2)
_cell_measurement_theta_max 20.22
_cell_measurement_theta_min 2.25
_cell_volume 2566.0(14)
_computing_cell_refinement 'Bruker SMART'
_computing_data_collection 'Bruker SMART'
_computing_data_reduction 'Bruker SAINT'
_computing_molecular_graphics 'Bruker SHELXTL'
_computing_publication_material 'Bruker SHELXTL'
_computing_structure_refinement 'SHELXL-97 (Sheldrick, 1997)'
_computing_structure_solution 'SHELXS-97 (Sheldrick, 1990)'
_diffrn_ambient_temperature 296(2)
_diffrn_measured_fraction_theta_full 0.981
_diffrn_measured_fraction_theta_max 0.981
_diffrn_measurement_device_type 'CCD area detector'
_diffrn_measurement_method 'phi and omega scans'
_diffrn_radiation_monochromator graphite
_diffrn_radiation_source 'fine-focus sealed tube'
_diffrn_radiation_type MoK\a
_diffrn_radiation_wavelength 0.71073
_diffrn_reflns_av_R_equivalents 0.0633
_diffrn_reflns_av_sigmaI/netI 0.1230
_diffrn_reflns_limit_h_max 15
_diffrn_reflns_limit_h_min -15
_diffrn_reflns_limit_k_max 15
_diffrn_reflns_limit_k_min -14
_diffrn_reflns_limit_l_max 19
_diffrn_reflns_limit_l_min 0
_diffrn_reflns_number 18846
_diffrn_reflns_theta_full 25.30
_diffrn_reflns_theta_max 25.30
_diffrn_reflns_theta_min 2.09
_exptl_absorpt_coefficient_mu 3.653
_exptl_absorpt_correction_T_max 0.448
_exptl_absorpt_correction_T_min 0.361
_exptl_absorpt_correction_type multi-scan
_exptl_absorpt_process_details sadabs
_exptl_crystal_colour colorless
_exptl_crystal_density_diffrn 1.511
_exptl_crystal_density_method 'not measured'
_exptl_crystal_description block
_exptl_crystal_F_000 1148
_exptl_crystal_size_max 0.29
_exptl_crystal_size_mid 0.27
_exptl_crystal_size_min 0.22
_platon_squeeze_details
;
;
_refine_diff_density_max 1.608
_refine_diff_density_min -0.833
_refine_diff_density_rms 0.159
_refine_ls_extinction_method none
_refine_ls_goodness_of_fit_ref 0.932
_refine_ls_hydrogen_treatment constr
_refine_ls_matrix_type full
_refine_ls_number_parameters 525
_refine_ls_number_reflns 9169
_refine_ls_number_restraints 219
_refine_ls_restrained_S_all 0.937
_refine_ls_R_factor_all 0.1028
_refine_ls_R_factor_gt 0.0623
_refine_ls_shift/su_max 0.001
_refine_ls_shift/su_mean 0.000
_refine_ls_structure_factor_coef Fsqd
_refine_ls_weighting_details 'calc w=1/[\s^2^(Fo^2^)+(0.0778P)^2^+0.0000P] where P=(Fo^2^+2Fc^2^)/3'
_refine_ls_weighting_scheme calc
_refine_ls_wR_factor_gt 0.1417
_refine_ls_wR_factor_ref 0.1567
_reflns_number_gt 5896
_reflns_number_total 9169
_reflns_threshold_expression >2sigma(I)
_cod_data_source_file c3ob41319e.txt
_cod_data_source_block 1
_cod_depositor_comments
;
The following automatic conversions were performed:

'_symmetry_cell_setting' value 'Triclinic' changed to 'triclinic'
according to /home/saulius/struct/CIF-dictionaries/cif_core.dic
dictionary named 'cif_core.dic' version 2.4.2 from 2011-04-26.

Automatic conversion script
Id: cif_fix_values 1891 2012-01-12 08:04:46Z andrius 
;
_cod_original_sg_symbol_H-M P-1
_cod_database_code 7153102

loop_
_symmetry_equiv_pos_as_xyz
'x, y, z'
'-x, -y, -z'

loop_
_atom_site_label
_atom_site_type_symbol
_atom_site_fract_x
_atom_site_fract_y
_atom_site_fract_z
_atom_site_U_iso_or_equiv
_atom_site_adp_type
_atom_site_occupancy
_atom_site_symmetry_multiplicity
_atom_site_calc_flag
_atom_site_refinement_flags
O12 O 0.6920(5) -0.2735(5) 1.0273(4) 0.0493(17) Uani 1 1 d D
C33 C 0.7508(8) -0.2743(8) 0.9678(7) 0.059(3) Uani 1 1 d D
H33 H 0.7510 -0.2135 0.9227 0.071 Uiso 1 1 calc R
N2 N 0.8182(7) -0.3568(7) 0.9598(7) 0.071(3) Uani 1 1 d D
C34 C 0.8805(11) -0.3537(11) 0.8809(11) 0.131(7) Uani 1 1 d D
H34A H 0.8818 -0.4232 0.8686 0.197 Uiso 1 1 calc R
H34B H 0.9503 -0.3335 0.8883 0.197 Uiso 1 1 calc R
H34C H 0.8502 -0.3023 0.8340 0.197 Uiso 1 1 calc R
C35 C 0.8206(12) -0.4511(10) 1.0271(10) 0.125(6) Uani 1 1 d D
H35A H 0.7697 -0.4446 1.0711 0.187 Uiso 1 1 calc R
H35B H 0.8887 -0.4609 1.0510 0.187 Uiso 1 1 calc R
H35C H 0.8051 -0.5117 1.0048 0.187 Uiso 1 1 calc R
O13 O 0.5635(5) -0.2872(5) 1.1776(4) 0.0544(17) Uani 1 1 d DU
C36 C 0.6314(10) -0.3464(10) 1.2134(9) 0.103(3) Uani 1 1 d DU
H36 H 0.7005 -0.3357 1.1943 0.124 Uiso 1 1 calc R
N3 N 0.6053(11) -0.4359(10) 1.2873(8) 0.121(4) Uani 1 1 d DU
C37 C 0.6951(16) -0.5002(16) 1.3241(14) 0.196(8) Uani 1 1 d DU
H37A H 0.7556 -0.4563 1.3155 0.294 Uiso 1 1 calc R
H37B H 0.7067 -0.5582 1.2965 0.294 Uiso 1 1 calc R
H37C H 0.6821 -0.5284 1.3846 0.294 Uiso 1 1 calc R
C38 C 0.4987(12) -0.4301(13) 1.3064(10) 0.123(5) Uani 1 1 d DU
H38A H 0.4649 -0.4893 1.2928 0.184 Uiso 1 1 calc R
H38B H 0.4699 -0.3641 1.2731 0.184 Uiso 1 1 calc R
H38C H 0.4879 -0.4330 1.3665 0.184 Uiso 1 1 calc R
C23 C 0.8586(4) -0.0080(4) 1.1558(3) 0.0308(19) Uani 1 1 d G
C18 C 0.9323(4) 0.0544(4) 1.1022(2) 0.033(2) Uani 1 1 d G
C19 C 1.0127(4) 0.0985(4) 1.1372(3) 0.041(2) Uani 1 1 d G
H19 H 1.0620 0.1402 1.1013 0.049 Uiso 1 1 calc R
C20 C 1.0194(4) 0.0801(4) 1.2260(4) 0.046(3) Uani 1 1 d G
H20 H 1.0732 0.1096 1.2495 0.055 Uiso 1 1 calc R
C21 C 0.9457(5) 0.0177(5) 1.2797(3) 0.044(2) Uani 1 1 d G
C22 C 0.8653(4) -0.0264(4) 1.2446(3) 0.045(2) Uani 1 1 d G
H22 H 0.8160 -0.0681 1.2805 0.054 Uiso 1 1 calc R
C31 C 0.6560(6) 0.1821(6) 1.1096(5) 0.0311(19) Uani 1 1 d .
C26 C 0.7397(7) 0.2477(6) 1.0871(5) 0.0309(19) Uani 1 1 d .
C27 C 0.7941(7) 0.2761(7) 1.1512(6) 0.040(2) Uani 1 1 d .
H27 H 0.8508 0.3208 1.1359 0.048 Uiso 1 1 calc R
C28 C 0.7668(8) 0.2404(8) 1.2358(7) 0.051(3) Uani 1 1 d .
H28 H 0.8030 0.2617 1.2778 0.062 Uiso 1 1 calc R
C29 C 0.6823(8) 0.1703(8) 1.2586(6) 0.048(3) Uani 1 1 d .
C30 C 0.6298(7) 0.1412(7) 1.1962(6) 0.040(2) Uani 1 1 d .
H30 H 0.5756 0.0932 1.2114 0.047 Uiso 1 1 calc R
C5 C 0.9686(10) 0.3670(10) 0.6863(8) 0.077(2) Uani 1 1 d U
C4 C 0.8822(10) 0.4193(10) 0.6481(9) 0.087(3) Uani 1 1 d U
H4 H 0.8346 0.4547 0.6774 0.105 Uiso 1 1 calc R
C3 C 0.8688(11) 0.4162(11) 0.5571(9) 0.093(3) Uani 1 1 d U
H3 H 0.8136 0.4525 0.5261 0.111 Uiso 1 1 calc R
C2 C 0.9398(11) 0.3588(11) 0.5206(9) 0.088(2) Uani 1 1 d U
C7 C 1.0148(11) 0.3113(11) 0.5592(9) 0.092(3) Uani 1 1 d U
H7 H 1.0606 0.2742 0.5298 0.111 Uiso 1 1 calc R
C6 C 1.0358(11) 0.3097(11) 0.6454(9) 0.087(2) Uani 1 1 d U
H6 H 1.0925 0.2715 0.6729 0.105 Uiso 1 1 calc R
Eu1 Eu 0.58963(3) -0.12697(3) 1.06006(3) 0.02550(14) Uani 1 1 d .
Br2 Br 0.94632(9) 0.00281(12) 1.39933(7) 0.0772(4) Uani 1 1 d .
S1 S 0.99605(19) 0.37637(19) 0.79051(16) 0.0457(6) Uani 1 1 d .
O4 O 0.9171(4) 0.0815(4) 1.0161(4) 0.0399(15) Uani 1 1 d .
O3 O 0.7757(4) 0.1846(4) 0.7836(3) 0.0344(14) Uani 1 1 d .
O11 O 0.5699(4) 0.0622(4) 1.0420(3) 0.0305(13) Uani 1 1 d .
O9 O 0.6974(5) -0.0995(5) 1.1758(4) 0.0453(16) Uani 1 1 d .
O6 O 0.6389(4) -0.0652(4) 0.9100(3) 0.0356(14) Uani 1 1 d .
O8 O 0.7698(4) -0.0668(5) 1.0473(4) 0.0436(16) Uani 1 1 d .
C8 C 0.8731(6) 0.2245(6) 0.8968(5) 0.0283(19) Uani 1 1 d .
C10 C 0.7530(6) 0.1130(6) 0.7355(5) 0.0314(19) Uani 1 1 d .
O7 O 0.5623(4) 0.0945(4) 0.8560(4) 0.0372(14) Uani 1 1 d .
O2 O 1.0047(5) 0.4875(5) 0.7863(4) 0.0599(19) Uani 1 1 d .
C14 C 0.6683(7) -0.0456(7) 0.7209(5) 0.036(2) Uani 1 1 d .
H14 H 0.6254 -0.1034 0.7431 0.043 Uiso 1 1 calc R
C9 C 0.8641(6) 0.1518(6) 0.8375(5) 0.032(2) Uani 1 1 d .
H9A H 0.9272 0.1543 0.8020 0.039 Uiso 1 1 calc R
H9B H 0.8555 0.0787 0.8707 0.039 Uiso 1 1 calc R
C15 C 0.6846(6) 0.0301(6) 0.7690(5) 0.0293(19) Uani 1 1 d .
N1 N 0.8970(5) 0.3374(5) 0.8539(4) 0.0361(17) Uani 1 1 d .
H1 H 0.8544 0.3862 0.8637 0.043 Uiso 1 1 calc R
C24 C 0.7712(7) -0.0619(6) 1.1236(6) 0.034(2) Uani 1 1 d .
C17 C 0.9563(7) 0.1790(6) 0.9653(6) 0.038(2) Uani 1 1 d .
H17A H 1.0223 0.1665 0.9375 0.045 Uiso 1 1 calc R
H17B H 0.9669 0.2290 1.0008 0.045 Uiso 1 1 calc R
C25 C 0.7662(6) 0.2279(6) 0.9435(5) 0.0311(19) Uani 1 1 d .
H25A H 0.7139 0.2593 0.9021 0.037 Uiso 1 1 calc R
H25B H 0.7455 0.1558 0.9717 0.037 Uiso 1 1 calc R
C32 C 0.5829(6) 0.1572(6) 1.0454(5) 0.0293(19) Uani 1 1 d .
O10 O 0.5341(4) 0.2331(4) 0.9986(4) 0.0345(14) Uani 1 1 d .
C11 C 0.7974(7) 0.1221(7) 0.6559(6) 0.042(2) Uani 1 1 d .
H11 H 0.8415 0.1790 0.6339 0.050 Uiso 1 1 calc R
Br3 Br 0.64413(12) 0.11814(13) 1.37539(7) 0.0945(5) Uani 1 1 d .
O1 O 1.0820(5) 0.3056(5) 0.8180(5) 0.064(2) Uani 1 1 d .
O5 O 0.7731(4) 0.2907(4) 1.0062(4) 0.0390(15) Uani 1 1 d .
C1 C 0.9116(13) 0.3526(13) 0.4287(10) 0.127(4) Uani 1 1 d U
H1A H 0.8642 0.4104 0.4051 0.190 Uiso 1 1 calc R
H1B H 0.8793 0.2855 0.4311 0.190 Uiso 1 1 calc R
H1C H 0.9738 0.3582 0.3929 0.190 Uiso 1 1 calc R
C12 C 0.7799(8) 0.0503(8) 0.6060(6) 0.051(3) Uani 1 1 d .
H12 H 0.8101 0.0589 0.5512 0.062 Uiso 1 1 calc R
C13 C 0.7160(8) -0.0344(8) 0.6408(5) 0.047(2) Uani 1 1 d .
Br1 Br 0.69285(13) -0.13765(12) 0.57781(9) 0.0958(5) Uani 1 1 d .
C16 C 0.6233(7) 0.0196(7) 0.8520(5) 0.033(2) Uani 1 1 d .

loop_
_atom_site_aniso_label
_atom_site_aniso_U_11
_atom_site_aniso_U_22
_atom_site_aniso_U_33
_atom_site_aniso_U_23
_atom_site_aniso_U_13
_atom_site_aniso_U_12
O12 0.051(4) 0.037(4) 0.064(5) -0.024(3) 0.018(4) 0.008(3)
C33 0.056(7) 0.037(6) 0.092(9) -0.029(6) -0.007(7) 0.003(5)
N2 0.048(6) 0.045(5) 0.128(9) -0.038(6) 0.020(6) -0.009(4)
C34 0.080(10) 0.104(11) 0.23(2) -0.095(13) 0.089(12) -0.021(9)
C35 0.141(14) 0.064(9) 0.173(17) -0.032(10) -0.067(13) 0.044(9)
O13 0.069(4) 0.036(3) 0.055(4) -0.005(3) -0.013(3) 0.012(3)
C36 0.112(6) 0.096(6) 0.098(6) -0.013(5) -0.006(5) -0.004(5)
N3 0.131(6) 0.116(6) 0.115(6) -0.023(5) -0.026(6) 0.020(6)
C37 0.205(11) 0.187(10) 0.188(10) -0.032(8) -0.015(8) 0.014(8)
C38 0.144(9) 0.131(8) 0.108(8) -0.053(7) 0.002(7) -0.039(7)
C23 0.024(4) 0.037(5) 0.033(5) -0.010(4) -0.004(4) 0.003(4)
C18 0.038(5) 0.028(5) 0.034(5) -0.009(4) -0.006(4) 0.007(4)
C19 0.031(5) 0.036(5) 0.053(6) -0.001(4) -0.016(4) -0.005(4)
C20 0.041(6) 0.045(6) 0.053(6) -0.011(5) -0.026(5) 0.003(5)
C21 0.043(6) 0.061(6) 0.030(5) -0.015(5) -0.016(4) 0.005(5)
C22 0.045(6) 0.049(6) 0.040(6) -0.011(5) 0.000(5) -0.002(5)
C31 0.037(5) 0.034(5) 0.025(5) -0.014(4) -0.003(4) 0.008(4)
C26 0.040(5) 0.022(4) 0.031(5) -0.008(4) -0.002(4) 0.005(4)
C27 0.036(5) 0.047(6) 0.041(6) -0.021(5) 0.003(4) -0.006(4)
C28 0.046(6) 0.057(6) 0.063(7) -0.036(6) -0.013(5) 0.011(5)
C29 0.061(7) 0.057(6) 0.032(5) -0.020(5) -0.014(5) 0.018(5)
C30 0.037(5) 0.041(5) 0.041(6) -0.011(4) -0.006(4) 0.001(4)
C5 0.078(3) 0.077(3) 0.077(3) -0.0189(11) -0.0020(10) -0.0019(10)
C4 0.088(3) 0.087(3) 0.087(3) -0.0211(11) -0.0026(10) -0.0023(10)
C3 0.093(3) 0.092(3) 0.092(3) -0.0212(11) -0.0034(10) -0.0022(10)
C2 0.088(3) 0.088(3) 0.087(3) -0.0208(11) -0.0024(10) -0.0023(10)
C7 0.092(3) 0.092(3) 0.092(3) -0.0222(11) -0.0024(10) -0.0025(10)
C6 0.087(3) 0.087(3) 0.087(3) -0.0207(11) -0.0022(10) -0.0023(10)
Eu1 0.0283(2) 0.0226(2) 0.0249(2) -0.00473(16) -0.00043(17) 0.00126(16)
Br2 0.0619(8) 0.1398(12) 0.0380(6) -0.0359(7) -0.0103(6) 0.0011(8)
S1 0.0436(15) 0.0424(14) 0.0485(15) -0.0061(12) 0.0072(12) -0.0089(12)
O4 0.045(4) 0.039(3) 0.033(3) 0.000(3) -0.007(3) -0.015(3)
O3 0.034(3) 0.037(3) 0.032(3) -0.007(3) -0.001(3) 0.001(3)
O11 0.030(3) 0.031(3) 0.034(3) -0.015(3) -0.002(3) 0.005(2)
O9 0.040(4) 0.052(4) 0.043(4) -0.009(3) -0.006(3) -0.006(3)
O6 0.044(4) 0.034(3) 0.027(3) -0.005(3) 0.003(3) 0.007(3)
O8 0.037(4) 0.054(4) 0.043(4) -0.018(3) -0.001(3) -0.012(3)
C8 0.030(5) 0.027(4) 0.026(4) -0.002(4) -0.001(4) -0.004(4)
C10 0.031(5) 0.035(5) 0.027(5) -0.003(4) -0.002(4) 0.003(4)
O7 0.039(4) 0.034(3) 0.035(3) -0.005(3) 0.016(3) 0.007(3)
O2 0.070(5) 0.043(4) 0.065(5) -0.010(3) 0.017(4) -0.021(4)
C14 0.051(6) 0.043(5) 0.015(4) -0.011(4) 0.005(4) -0.005(4)
C9 0.033(5) 0.033(5) 0.033(5) -0.011(4) 0.002(4) -0.002(4)
C15 0.034(5) 0.032(5) 0.020(4) -0.004(4) 0.002(4) 0.004(4)
N1 0.040(4) 0.027(4) 0.041(4) -0.009(3) 0.002(4) -0.002(3)
C24 0.034(5) 0.029(5) 0.039(6) -0.004(4) -0.012(4) 0.008(4)
C17 0.035(5) 0.030(5) 0.044(6) 0.001(4) -0.010(4) -0.002(4)
C25 0.034(5) 0.032(5) 0.029(5) -0.011(4) 0.000(4) 0.003(4)
C32 0.030(5) 0.027(5) 0.029(5) -0.005(4) 0.005(4) 0.005(4)
O10 0.038(3) 0.024(3) 0.041(4) -0.005(3) -0.009(3) 0.001(3)
C11 0.048(6) 0.041(5) 0.034(5) -0.005(4) 0.007(4) -0.006(4)
Br3 0.1106(11) 0.1404(13) 0.0301(6) -0.0148(7) 0.0024(7) -0.0149(10)
O1 0.039(4) 0.062(5) 0.080(5) 0.002(4) 0.016(4) -0.002(4)
O5 0.046(4) 0.040(3) 0.037(4) -0.021(3) 0.017(3) -0.015(3)
C1 0.127(4) 0.127(4) 0.126(4) -0.0300(14) -0.0038(10) -0.0032(10)
C12 0.058(7) 0.073(7) 0.027(5) -0.021(5) 0.020(5) -0.021(6)
C13 0.061(7) 0.060(6) 0.023(5) -0.017(5) 0.000(5) -0.015(5)
Br1 0.1321(13) 0.1085(11) 0.0689(9) -0.0643(8) 0.0276(8) -0.0416(10)
C16 0.034(5) 0.038(5) 0.028(5) -0.012(4) 0.003(4) -0.004(4)

loop_
_atom_type_symbol
_atom_type_description
_atom_type_scat_dispersion_real
_atom_type_scat_dispersion_imag
_atom_type_scat_source
C C 0.0033 0.0016 'International Tables Vol C Tables 4.2.6.8 and 6.1.1.4'
H H 0.0000 0.0000 'International Tables Vol C Tables 4.2.6.8 and 6.1.1.4'
N N 0.0061 0.0033 'International Tables Vol C Tables 4.2.6.8 and 6.1.1.4'
O O 0.0106 0.0060 'International Tables Vol C Tables 4.2.6.8 and 6.1.1.4'
Eu Eu -0.1578 3.6682 'International Tables Vol C Tables 4.2.6.8 and 6.1.1.4'
S S 0.1246 0.1234 'International Tables Vol C Tables 4.2.6.8 and 6.1.1.4'
Br Br -0.2901 2.4595 'International Tables Vol C Tables 4.2.6.8 and 6.1.1.4'

loop_
_geom_angle_atom_site_label_1
_geom_angle_atom_site_label_2
_geom_angle_atom_site_label_3
_geom_angle
_geom_angle_site_symmetry_1
_geom_angle_site_symmetry_3
C33 O12 Eu1 129.6(7) . .
O12 C33 N2 126.2(10) . .
C33 N2 C35 118.8(10) . .
C33 N2 C34 121.9(11) . .
C35 N2 C34 119.1(10) . .
C36 O13 Eu1 125.9(8) . .
O13 C36 N3 120.3(12) . .
C38 N3 C37 137.1(15) . .
C38 N3 C36 108.5(11) . .
C37 N3 C36 114.1(13) . .
C18 C23 C22 120.0 . .
C18 C23 C24 123.6(5) . .
C22 C23 C24 116.4(5) . .
O4 C18 C23 118.7(4) . .
O4 C18 C19 120.8(4) . .
C23 C18 C19 120.0 . .
C18 C19 C20 120.0 . .
C19 C20 C21 120.0 . .
C22 C21 C20 120.0 . .
C22 C21 Br2 119.3(3) . .
C20 C21 Br2 120.5(3) . .
C21 C22 C23 120.0 . .
C26 C31 C30 119.8(7) . .
C26 C31 C32 123.6(7) . .
C30 C31 C32 116.4(7) . .
O5 C26 C31 125.2(7) . .
O5 C26 C27 115.8(8) . .
C31 C26 C27 119.1(8) . .
C28 C27 C26 121.8(9) . .
C27 C28 C29 118.7(9) . .
C30 C29 C28 119.7(9) . .
C30 C29 Br3 120.8(8) . .
C28 C29 Br3 119.5(7) . .
C29 C30 C31 120.9(9) . .
C4 C5 C6 122.4(13) . .
C4 C5 S1 118.8(11) . .
C6 C5 S1 118.8(10) . .
C5 C4 C3 116.0(13) . .
C2 C3 C4 118.0(13) . .
C7 C2 C3 122.8(16) . .
C7 C2 C1 123.9(15) . .
C3 C2 C1 113.1(13) . .
C2 C7 C6 124.0(16) . .
C5 C6 C7 116.7(13) . .
O11 Eu1 O6 79.29(18) . .
O11 Eu1 O7 72.40(18) . 2_657
O6 Eu1 O7 132.81(18) . 2_657
O11 Eu1 O12 147.1(2) . .
O6 Eu1 O12 75.6(2) . .
O7 Eu1 O12 140.4(2) 2_657 .
O11 Eu1 O8 76.95(19) . .
O6 Eu1 O8 70.8(2) . .
O7 Eu1 O8 134.3(2) 2_657 .
O12 Eu1 O8 74.9(2) . .
O11 Eu1 O9 79.28(19) . .
O6 Eu1 O9 122.7(2) . .
O7 Eu1 O9 88.3(2) 2_657 .
O12 Eu1 O9 96.8(2) . .
O8 Eu1 O9 52.8(2) . .
O11 Eu1 O13 136.5(2) . .
O6 Eu1 O13 144.2(2) . .
O7 Eu1 O13 72.2(2) 2_657 .
O12 Eu1 O13 71.3(2) . .
O8 Eu1 O13 112.4(2) . .
O9 Eu1 O13 75.3(2) . .
O11 Eu1 O10 122.52(17) . 2_657
O6 Eu1 O10 81.95(19) . 2_657
O7 Eu1 O10 82.5(2) 2_657 2_657
O12 Eu1 O10 74.6(2) . 2_657
O8 Eu1 O10 143.1(2) . 2_657
O9 Eu1 O10 151.63(19) . 2_657
O13 Eu1 O10 76.4(2) . 2_657
O11 Eu1 O11 72.60(18) . 2_657
O6 Eu1 O11 65.87(18) . 2_657
O7 Eu1 O11 69.97(18) 2_657 2_657
O12 Eu1 O11 114.6(2) . 2_657
O8 Eu1 O11 130.45(18) . 2_657
O9 Eu1 O11 148.47(19) . 2_657
O13 Eu1 O11 116.7(2) . 2_657
O10 Eu1 O11 50.17(16) 2_657 2_657
O11 Eu1 C32 98.0(2) . 2_657
O6 Eu1 C32 70.5(2) . 2_657
O7 Eu1 C32 76.9(2) 2_657 2_657
O12 Eu1 C32 93.4(2) . 2_657
O8 Eu1 C32 141.2(2) . 2_657
O9 Eu1 C32 165.1(2) . 2_657
O13 Eu1 C32 97.8(2) . 2_657
O10 Eu1 C32 24.97(18) 2_657 2_657
O11 Eu1 C32 25.36(18) 2_657 2_657
O11 Eu1 Eu1 38.55(12) . 2_657
O6 Eu1 Eu1 67.91(13) . 2_657
O7 Eu1 Eu1 66.35(13) 2_657 2_657
O12 Eu1 Eu1 139.87(16) . 2_657
O8 Eu1 Eu1 106.93(15) . 2_657
O9 Eu1 Eu1 116.59(15) . 2_657
O13 Eu1 Eu1 135.98(16) . 2_657
O10 Eu1 Eu1 84.09(12) 2_657 2_657
O11 Eu1 Eu1 34.04(11) 2_657 2_657
C32 Eu1 Eu1 59.40(16) 2_657 2_657
O2 S1 O1 119.6(4) . .
O2 S1 N1 105.6(4) . .
O1 S1 N1 108.7(4) . .
O2 S1 C5 106.1(5) . .
O1 S1 C5 107.0(6) . .
N1 S1 C5 109.5(5) . .
C18 O4 C17 119.9(6) . .
C10 O3 C9 113.4(6) . .
C32 O11 Eu1 163.2(5) . .
C32 O11 Eu1 89.4(5) . 2_657
Eu1 O11 Eu1 107.40(18) . 2_657
C24 O9 Eu1 92.4(5) . .
C16 O6 Eu1 135.5(5) . .
C24 O8 Eu1 93.3(5) . .
N1 C8 C9 115.0(7) . .
N1 C8 C25 106.1(6) . .
C9 C8 C25 107.3(6) . .
N1 C8 C17 109.5(6) . .
C9 C8 C17 110.1(7) . .
C25 C8 C17 108.6(7) . .
C11 C10 O3 120.5(8) . .
C11 C10 C15 119.8(8) . .
O3 C10 C15 119.8(7) . .
C16 O7 Eu1 138.3(5) . 2_657
C13 C14 C15 120.0(8) . .
O3 C9 C8 109.8(6) . .
C10 C15 C14 118.4(8) . .
C10 C15 C16 123.8(7) . .
C14 C15 C16 117.7(7) . .
C8 N1 S1 125.7(6) . .
O8 C24 O9 120.6(8) . .
O8 C24 C23 121.0(8) . .
O9 C24 C23 118.4(7) . .
O4 C17 C8 106.5(6) . .
O5 C25 C8 109.5(6) . .
O10 C32 O11 121.5(7) . .
O10 C32 C31 118.2(7) . .
O11 C32 C31 120.2(7) . .
O10 C32 Eu1 56.9(4) . 2_657
O11 C32 Eu1 65.3(4) . 2_657
C31 C32 Eu1 168.8(5) . 2_657
C32 O10 Eu1 98.2(5) . 2_657
C10 C11 C12 122.8(8) . .
C26 O5 C25 118.2(6) . .
C13 C12 C11 117.4(8) . .
C12 C13 C14 121.5(8) . .
C12 C13 Br1 119.5(7) . .
C14 C13 Br1 119.0(7) . .
O7 C16 O6 127.2(8) . .
O7 C16 C15 116.1(7) . .
O6 C16 C15 116.7(7) . .

loop_
_geom_bond_atom_site_label_1
_geom_bond_atom_site_label_2
_geom_bond_distance
_geom_bond_site_symmetry_2
O12 C33 1.196(10) .
O12 Eu1 2.415(6) .
C33 N2 1.376(11) .
N2 C35 1.417(13) .
N2 C34 1.464(14) .
O13 C36 1.208(8) .
O13 Eu1 2.457(6) .
C36 N3 1.476(14) .
N3 C38 1.396(15) .
N3 C37 1.456(16) .
C23 C18 1.3900 .
C23 C22 1.3900 .
C23 C24 1.504(9) .
C18 O4 1.359(6) .
C18 C19 1.3900 .
C19 C20 1.3900 .
C20 C21 1.3900 .
C21 C22 1.3900 .
C21 Br2 1.881(4) .
C31 C26 1.368(11) .
C31 C30 1.392(11) .
C31 C32 1.514(11) .
C26 O5 1.341(9) .
C26 C27 1.387(11) .
C27 C28 1.359(13) .
C28 C29 1.411(13) .
C29 C30 1.355(12) .
C29 Br3 1.882(10) .
C5 C4 1.367(16) .
C5 C6 1.367(16) .
C5 S1 1.752(13) .
C4 C3 1.484(17) .
C3 C2 1.359(17) .
C2 C7 1.230(16) .
C2 C1 1.550(18) .
C7 C6 1.411(17) .
Eu1 O11 2.387(5) .
Eu1 O6 2.412(5) .
Eu1 O7 2.412(6) 2_657
Eu1 O8 2.446(6) .
Eu1 O9 2.451(6) .
Eu1 O10 2.474(5) 2_657
Eu1 O11 2.657(5) 2_657
Eu1 C32 2.925(8) 2_657
S1 O2 1.422(6) .
S1 O1 1.424(7) .
S1 N1 1.611(7) .
O4 C17 1.415(9) .
O3 C10 1.379(9) .
O3 C9 1.442(9) .
O11 C32 1.253(9) .
O11 Eu1 2.657(5) 2_657
O9 C24 1.267(10) .
O6 C16 1.268(9) .
O8 C24 1.241(10) .
C8 N1 1.486(9) .
C8 C9 1.493(10) .
C8 C25 1.543(11) .
C8 C17 1.559(10) .
C10 C11 1.357(11) .
C10 C15 1.393(11) .
O7 C16 1.235(9) .
O7 Eu1 2.412(6) 2_657
C14 C13 1.379(11) .
C14 C15 1.403(11) .
C15 C16 1.500(11) .
C25 O5 1.438(9) .
C32 O10 1.247(9) .
C32 Eu1 2.925(8) 2_657
O10 Eu1 2.474(5) 2_657
C11 C12 1.386(12) .
C12 C13 1.377(12) .
C13 Br1 1.886(9) .

loop_
_platon_squeeze_void_nr
_platon_squeeze_void_average_x
_platon_squeeze_void_average_y
_platon_squeeze_void_average_z
_platon_squeeze_void_volume
_platon_squeeze_void_count_electrons
_platon_squeeze_void_content
1 0.500 0.500 0.314 600 174 ' '
